data_7008408
loop_
_publ_author_name
'Izod, Keith'
'Young, Jonathan'
'Clegg, William'
'Harrington, Ross W.'

_publ_section_title
;
 Effect of peripheral donor substituents on the binding modes of
 phosphinomethanide ligands. Synthesis and crystal structures of alkali
 metal derivatives of an O-functionalised phosphinomethanide ligand.
;
_journal_issue 9
_journal_name_full 'Dalton transactions (Cambridge, England : 2003)'
_journal_page_first 1658
_journal_page_last 1663
_journal_paper_doi 10.1039/b502416a
_journal_year 2005
_chemical_formula_moiety 'C46 H72 Na2 O4 P2 Si4'
_chemical_formula_sum 'C46 H72 Na2 O4 P2 Si4'
_chemical_formula_weight 909.32
_chemical_name_systematic
;
?
;
_space_group_IT_number 2
_symmetry_cell_setting triclinic
_symmetry_space_group_name_Hall '-P 1'
_symmetry_space_group_name_H-M 'P -1'
_atom_sites_solution_hydrogens geom
_atom_sites_solution_primary direct
_atom_sites_solution_secondary difmap
_audit_creation_method SHELXL-97
_cell_angle_alpha 85.58(4)
_cell_angle_beta 80.06(4)
_cell_angle_gamma 69.33(3)
_cell_formula_units_Z 1
_cell_length_a 9.235(4)
_cell_length_b 11.043(4)
_cell_length_c 13.945(7)
_cell_measurement_reflns_used 6989
_cell_measurement_temperature 150(2)
_cell_measurement_theta_max 28.85
_cell_measurement_theta_min 2.37
_cell_volume 1310.4(10)
_computing_cell_refinement 'Bruker SAINT'
_computing_data_collection 'Bruker SMART'
_computing_data_reduction 'Bruker SAINT'
_computing_molecular_graphics 'Bruker SHELXTL'
_computing_publication_material 'Bruker SHELXTL and local programs'
_computing_structure_refinement 'Bruker SHELXTL'
_computing_structure_solution 'Bruker SHELXTL'
_diffrn_ambient_temperature 150(2)
_diffrn_measured_fraction_theta_full 0.954
_diffrn_measured_fraction_theta_max 0.954
_diffrn_measurement_device_type 'Bruker SMART 1K CCD diffractometer'
_diffrn_measurement_method 'thin-slice \w scans'
_diffrn_radiation_monochromator graphite
_diffrn_radiation_source 'sealed tube'
_diffrn_radiation_type MoK\a
_diffrn_radiation_wavelength 0.71073
_diffrn_reflns_av_R_equivalents 0.0175
_diffrn_reflns_av_sigmaI/netI 0.0301
_diffrn_reflns_limit_h_max 10
_diffrn_reflns_limit_h_min -10
_diffrn_reflns_limit_k_max 13
_diffrn_reflns_limit_k_min -13
_diffrn_reflns_limit_l_max 16
_diffrn_reflns_limit_l_min -12
_diffrn_reflns_number 7484
_diffrn_reflns_theta_full 25.00
_diffrn_reflns_theta_max 25.00
_diffrn_reflns_theta_min 1.97
_diffrn_standards_number 0
_exptl_absorpt_coefficient_mu 0.229
_exptl_absorpt_correction_T_max 0.956
_exptl_absorpt_correction_T_min 0.894
_exptl_absorpt_correction_type multi-scan
_exptl_absorpt_process_details SADABS
_exptl_crystal_colour orange
_exptl_crystal_density_diffrn 1.152
_exptl_crystal_density_method 'not measured'
_exptl_crystal_description block
_exptl_crystal_F_000 488
_exptl_crystal_size_max 0.50
_exptl_crystal_size_mid 0.20
_exptl_crystal_size_min 0.20
_refine_diff_density_max 0.319
_refine_diff_density_min -0.186
_refine_diff_density_rms 0.041
_refine_ls_extinction_method none
_refine_ls_goodness_of_fit_ref 1.042
_refine_ls_hydrogen_treatment constr
_refine_ls_matrix_type full
_refine_ls_number_parameters 270
_refine_ls_number_reflns 4388
_refine_ls_number_restraints 0
_refine_ls_restrained_S_all 1.042
_refine_ls_R_factor_all 0.0382
_refine_ls_R_factor_gt 0.0318
_refine_ls_shift/su_max 0.000
_refine_ls_shift/su_mean 0.000
_refine_ls_structure_factor_coef Fsqd
_refine_ls_weighting_details 'calc w=1/[\s^2^(Fo^2^)+(0.0380P)^2^+0.5617P] where P=(Fo^2^+2Fc^2^)/3'
_refine_ls_weighting_scheme calc
_refine_ls_wR_factor_gt 0.0796
_refine_ls_wR_factor_ref 0.0834
_reflns_number_gt 3805
_reflns_number_total 4388
_reflns_threshold_expression I>2\s(I)
_cod_data_source_file b502416a.txt
_cod_data_source_block ki135_14
_cod_database_code 7008408

loop_
_symmetry_equiv_pos_as_xyz
'x, y, z'
'-x, -y, -z'

loop_
_atom_site_label
_atom_site_type_symbol
_atom_site_fract_x
_atom_site_fract_y
_atom_site_fract_z
_atom_site_U_iso_or_equiv
_atom_site_adp_type
_atom_site_occupancy
_atom_site_symmetry_multiplicity
_atom_site_calc_flag
_atom_site_refinement_flags
_atom_site_disorder_assembly
_atom_site_disorder_group
P1 P 0.15837(5) 0.33657(4) 0.19452(3) 0.01873(12) Uani 1 1 d . . .
Si1 Si 0.00094(6) 0.14211(5) 0.26044(4) 0.02264(13) Uani 1 1 d . . .
Si2 Si 0.32822(6) 0.09417(5) 0.32219(4) 0.02330(13) Uani 1 1 d . . .
Na1 Na -0.10798(8) 0.50763(7) 0.12212(5) 0.02529(17) Uani 1 1 d . . .
O1 O 0.06658(14) 0.60995(11) 0.02828(9) 0.0237(3) Uani 1 1 d . . .
O2 O -0.15601(15) 0.59571(12) 0.27497(10) 0.0316(3) Uani 1 1 d . . .
C1 C 0.17588(19) 0.18538(16) 0.24982(13) 0.0207(4) Uani 1 1 d . . .
C2 C -0.1689(2) 0.27019(19) 0.21070(16) 0.0315(5) Uani 1 1 d . . .
H2A H -0.1986 0.3507 0.2462 0.047 Uiso 1 1 calc R . .
H2B H -0.2584 0.2402 0.2188 0.047 Uiso 1 1 calc R . .
H2C H -0.1375 0.2858 0.1414 0.047 Uiso 1 1 calc R . .
C3 C -0.0876(2) 0.1178(2) 0.38971(16) 0.0416(5) Uani 1 1 d . . .
H3A H -0.0095 0.0502 0.4220 0.062 Uiso 1 1 calc R . .
H3B H -0.1785 0.0917 0.3893 0.062 Uiso 1 1 calc R . .
H3C H -0.1208 0.1990 0.4250 0.062 Uiso 1 1 calc R . .
C4 C 0.0315(3) -0.0099(2) 0.19501(18) 0.0413(5) Uani 1 1 d . . .
H4A H 0.0751 -0.0020 0.1266 0.062 Uiso 1 1 calc R . .
H4B H -0.0691 -0.0228 0.1989 0.062 Uiso 1 1 calc R . .
H4C H 0.1043 -0.0842 0.2255 0.062 Uiso 1 1 calc R . .
C5 C 0.3025(3) 0.1665(2) 0.44406(16) 0.0444(6) Uani 1 1 d . . .
H5A H 0.3039 0.2550 0.4350 0.067 Uiso 1 1 calc R . .
H5B H 0.3880 0.1142 0.4789 0.067 Uiso 1 1 calc R . .
H5C H 0.2021 0.1682 0.4820 0.067 Uiso 1 1 calc R . .
C6 C 0.5343(2) 0.0748(2) 0.26224(18) 0.0401(5) Uani 1 1 d . . .
H6A H 0.5649 0.0154 0.2077 0.060 Uiso 1 1 calc R . .
H6B H 0.6061 0.0397 0.3098 0.060 Uiso 1 1 calc R . .
H6C H 0.5390 0.1593 0.2381 0.060 Uiso 1 1 calc R . .
C7 C 0.3332(2) -0.07768(18) 0.35003(15) 0.0315(4) Uani 1 1 d . . .
H7A H 0.2293 -0.0764 0.3815 0.047 Uiso 1 1 calc R . .
H7B H 0.4099 -0.1198 0.3937 0.047 Uiso 1 1 calc R . .
H7C H 0.3631 -0.1258 0.2893 0.047 Uiso 1 1 calc R . .
C8 C 0.30862(19) 0.32513(16) 0.08411(13) 0.0203(4) Uani 1 1 d . . .
C9 C 0.3984(2) 0.20305(17) 0.04628(14) 0.0265(4) Uani 1 1 d . . .
H9 H 0.3952 0.1282 0.0837 0.032 Uiso 1 1 calc R . .
C10 C 0.4923(2) 0.18792(19) -0.04450(15) 0.0323(5) Uani 1 1 d . . .
H10 H 0.5523 0.1036 -0.0681 0.039 Uiso 1 1 calc R . .
C11 C 0.4982(2) 0.29580(19) -0.10050(14) 0.0304(4) Uani 1 1 d . . .
H11 H 0.5615 0.2861 -0.1628 0.036 Uiso 1 1 calc R . .
C12 C 0.4102(2) 0.41855(18) -0.06440(13) 0.0256(4) Uani 1 1 d . . .
H12 H 0.4150 0.4925 -0.1026 0.031 Uiso 1 1 calc R . .
C13 C 0.31524(19) 0.43567(16) 0.02643(13) 0.0210(4) Uani 1 1 d . . .
C14 C 0.2206(2) 0.57354(16) 0.05642(14) 0.0236(4) Uani 1 1 d . . .
H14A H 0.2103 0.5808 0.1278 0.028 Uiso 1 1 calc R . .
H14B H 0.2746 0.6325 0.0244 0.028 Uiso 1 1 calc R . .
C15 C -0.0198(2) 0.74579(18) 0.04580(16) 0.0357(5) Uani 1 1 d . . .
H15A H -0.0353 0.7622 0.1156 0.054 Uiso 1 1 calc R . .
H15B H -0.1219 0.7697 0.0241 0.054 Uiso 1 1 calc R . .
H15C H 0.0393 0.7976 0.0096 0.054 Uiso 1 1 calc R . .
C16 C 0.2122(2) 0.43605(15) 0.27337(13) 0.0204(4) Uani 1 1 d . . .
C17 C 0.3643(2) 0.43582(17) 0.26878(14) 0.0241(4) Uani 1 1 d . . .
H17 H 0.4461 0.3816 0.2234 0.029 Uiso 1 1 calc R . .
C18 C 0.3991(2) 0.51255(18) 0.32864(14) 0.0311(4) Uani 1 1 d . . .
H18 H 0.5037 0.5105 0.3245 0.037 Uiso 1 1 calc R . .
C19 C 0.2810(2) 0.59223(19) 0.39454(15) 0.0354(5) Uani 1 1 d . . .
H19 H 0.3041 0.6459 0.4353 0.042 Uiso 1 1 calc R . .
C20 C 0.1290(2) 0.59379(18) 0.40101(15) 0.0313(4) Uani 1 1 d . . .
H20 H 0.0485 0.6481 0.4470 0.038 Uiso 1 1 calc R . .
C21 C 0.0925(2) 0.51748(16) 0.34152(13) 0.0237(4) Uani 1 1 d . . .
C22 C -0.0741(2) 0.52121(18) 0.35166(14) 0.0280(4) Uani 1 1 d . . .
H22A H -0.0740 0.4315 0.3514 0.034 Uiso 1 1 calc R . .
H22B H -0.1316 0.5590 0.4152 0.034 Uiso 1 1 calc R . .
C23 C -0.2262(3) 0.7310(2) 0.29526(17) 0.0465(6) Uani 1 1 d . . .
H23A H -0.2990 0.7432 0.3568 0.070 Uiso 1 1 calc R . .
H23B H -0.2834 0.7760 0.2425 0.070 Uiso 1 1 calc R . .
H23C H -0.1444 0.7663 0.3004 0.070 Uiso 1 1 calc R . .

loop_
_atom_site_aniso_label
_atom_site_aniso_U_11
_atom_site_aniso_U_22
_atom_site_aniso_U_33
_atom_site_aniso_U_23
_atom_site_aniso_U_13
_atom_site_aniso_U_12
P1 0.0194(2) 0.0171(2) 0.0205(2) 0.00061(18) -0.00297(19) -0.00753(17)
Si1 0.0229(3) 0.0229(3) 0.0250(3) 0.0040(2) -0.0043(2) -0.0120(2)
Si2 0.0231(3) 0.0193(2) 0.0271(3) 0.0013(2) -0.0066(2) -0.0058(2)
Na1 0.0256(4) 0.0271(4) 0.0248(4) -0.0002(3) -0.0073(3) -0.0096(3)
O1 0.0255(6) 0.0188(6) 0.0282(7) -0.0011(5) -0.0086(6) -0.0070(5)
O2 0.0298(7) 0.0297(7) 0.0275(7) -0.0055(6) -0.0070(6) 0.0015(6)
C1 0.0212(9) 0.0186(8) 0.0232(9) 0.0014(7) -0.0036(7) -0.0085(7)
C2 0.0262(10) 0.0341(11) 0.0393(12) 0.0077(9) -0.0099(9) -0.0163(8)
C3 0.0324(11) 0.0577(14) 0.0352(12) 0.0144(11) -0.0030(10) -0.0205(10)
C4 0.0430(12) 0.0344(11) 0.0553(15) -0.0052(10) -0.0123(11) -0.0211(10)
C5 0.0542(14) 0.0360(12) 0.0386(13) -0.0057(10) -0.0232(11) -0.0016(10)
C6 0.0239(10) 0.0318(11) 0.0639(16) 0.0112(10) -0.0110(10) -0.0094(8)
C7 0.0305(10) 0.0246(10) 0.0368(12) 0.0066(9) -0.0063(9) -0.0073(8)
C8 0.0196(8) 0.0224(9) 0.0219(9) -0.0010(7) -0.0047(7) -0.0100(7)
C9 0.0283(10) 0.0237(9) 0.0284(10) -0.0026(8) -0.0022(8) -0.0109(8)
C10 0.0310(10) 0.0297(10) 0.0350(12) -0.0106(9) 0.0010(9) -0.0099(8)
C11 0.0294(10) 0.0414(12) 0.0222(10) -0.0064(9) 0.0017(8) -0.0159(9)
C12 0.0261(9) 0.0323(10) 0.0236(10) 0.0035(8) -0.0064(8) -0.0161(8)
C13 0.0199(9) 0.0250(9) 0.0221(10) -0.0002(8) -0.0060(8) -0.0115(7)
C14 0.0283(9) 0.0226(9) 0.0254(10) 0.0035(8) -0.0106(8) -0.0135(8)
C15 0.0373(11) 0.0215(10) 0.0457(13) -0.0067(9) -0.0107(10) -0.0039(8)
C16 0.0261(9) 0.0159(8) 0.0198(9) 0.0035(7) -0.0058(8) -0.0079(7)
C17 0.0263(9) 0.0221(9) 0.0247(10) 0.0015(8) -0.0035(8) -0.0097(7)
C18 0.0344(11) 0.0340(11) 0.0322(11) 0.0013(9) -0.0082(9) -0.0196(9)
C19 0.0487(13) 0.0320(11) 0.0326(12) -0.0067(9) -0.0116(10) -0.0189(10)
C20 0.0388(11) 0.0248(10) 0.0263(11) -0.0055(8) -0.0037(9) -0.0056(8)
C21 0.0288(10) 0.0196(9) 0.0204(9) 0.0035(7) -0.0048(8) -0.0060(7)
C22 0.0270(10) 0.0294(10) 0.0221(10) -0.0019(8) -0.0016(8) -0.0036(8)
C23 0.0512(14) 0.0343(12) 0.0376(13) -0.0072(10) -0.0108(11) 0.0085(10)

loop_
_atom_type_symbol
_atom_type_description
_atom_type_scat_dispersion_real
_atom_type_scat_dispersion_imag
_atom_type_scat_source
C C 0.0033 0.0016 'International Tables Vol C Tables 4.2.6.8 and 6.1.1.4'
H H 0.0000 0.0000 'International Tables Vol C Tables 4.2.6.8 and 6.1.1.4'
O O 0.0106 0.0060 'International Tables Vol C Tables 4.2.6.8 and 6.1.1.4'
Na Na 0.0362 0.0249 'International Tables Vol C Tables 4.2.6.8 and 6.1.1.4'
Si Si 0.0817 0.0704 'International Tables Vol C Tables 4.2.6.8 and 6.1.1.4'
P P 0.1023 0.0942 'International Tables Vol C Tables 4.2.6.8 and 6.1.1.4'

loop_
_geom_angle_atom_site_label_1
_geom_angle_atom_site_label_2
_geom_angle_atom_site_label_3
_geom_angle
_geom_angle_site_symmetry_1
_geom_angle_site_symmetry_3
_geom_angle_publ_flag
Na1 P1 C1 125.87(7) . . ?
Na1 P1 C8 99.48(7) . . ?
Na1 P1 C16 105.12(7) . . ?
C1 P1 C8 112.41(9) . . ?
C1 P1 C16 110.15(9) . . ?
C8 P1 C16 100.62(8) . . ?
C1 Si1 C2 114.08(9) . . ?
C1 Si1 C3 114.32(10) . . ?
C1 Si1 C4 114.08(10) . . ?
C2 Si1 C3 102.67(10) . . ?
C2 Si1 C4 104.76(10) . . ?
C3 Si1 C4 105.76(11) . . ?
C1 Si2 C5 113.33(10) . . ?
C1 Si2 C6 114.72(10) . . ?
C1 Si2 C7 112.65(9) . . ?
C5 Si2 C6 106.01(12) . . ?
C5 Si2 C7 105.05(11) . . ?
C6 Si2 C7 104.15(10) . . ?
P1 Na1 Na1 91.72(5) . 2_565 ?
P1 Na1 O1 86.48(5) . . ?
P1 Na1 O1 96.04(5) . 2_565 ?
P1 Na1 O2 81.57(6) . . ?
P1 Na1 C12 155.09(5) . 2_565 ?
P1 Na1 C13 147.97(5) . 2_565 ?
Na1 Na1 O1 42.41(4) 2_565 . ?
Na1 Na1 O1 41.95(4) 2_565 2_565 ?
Na1 Na1 O2 145.11(5) 2_565 . ?
Na1 Na1 C12 95.89(6) 2_565 2_565 ?
Na1 Na1 C13 68.19(5) 2_565 2_565 ?
O1 Na1 O1 84.37(6) . 2_565 ?
O1 Na1 O2 102.79(6) . . ?
O1 Na1 O2 172.24(5) 2_565 . ?
O1 Na1 C12 114.83(6) . 2_565 ?
O1 Na1 C12 74.64(6) 2_565 2_565 ?
O1 Na1 C13 93.70(6) . 2_565 ?
O1 Na1 C13 52.25(5) 2_565 2_565 ?
O2 Na1 C12 104.53(7) . 2_565 ?
O2 Na1 C13 129.16(6) . 2_565 ?
C12 Na1 C13 27.77(5) 2_565 2_565 ?
Na1 O1 Na1 95.63(6) . 2_565 ?
Na1 O1 C14 115.63(10) . . ?
Na1 O1 C14 105.09(10) 2_565 . ?
Na1 O1 C15 102.20(11) . . ?
Na1 O1 C15 127.47(12) 2_565 . ?
C14 O1 C15 110.42(14) . . ?
Na1 O2 C22 119.91(11) . . ?
Na1 O2 C23 124.79(13) . . ?
C22 O2 C23 112.91(15) . . ?
P1 C1 Si1 114.43(10) . . ?
P1 C1 Si2 124.79(10) . . ?
Si1 C1 Si2 118.72(10) . . ?
Si1 C2 H2A 109.5 . . ?
Si1 C2 H2B 109.5 . . ?
Si1 C2 H2C 109.5 . . ?
H2A C2 H2B 109.5 . . ?
H2A C2 H2C 109.5 . . ?
H2B C2 H2C 109.5 . . ?
Si1 C3 H3A 109.5 . . ?
Si1 C3 H3B 109.5 . . ?
Si1 C3 H3C 109.5 . . ?
H3A C3 H3B 109.5 . . ?
H3A C3 H3C 109.5 . . ?
H3B C3 H3C 109.5 . . ?
Si1 C4 H4A 109.5 . . ?
Si1 C4 H4B 109.5 . . ?
Si1 C4 H4C 109.5 . . ?
H4A C4 H4B 109.5 . . ?
H4A C4 H4C 109.5 . . ?
H4B C4 H4C 109.5 . . ?
Si2 C5 H5A 109.5 . . ?
Si2 C5 H5B 109.5 . . ?
Si2 C5 H5C 109.5 . . ?
H5A C5 H5B 109.5 . . ?
H5A C5 H5C 109.5 . . ?
H5B C5 H5C 109.5 . . ?
Si2 C6 H6A 109.5 . . ?
Si2 C6 H6B 109.5 . . ?
Si2 C6 H6C 109.5 . . ?
H6A C6 H6B 109.5 . . ?
H6A C6 H6C 109.5 . . ?
H6B C6 H6C 109.5 . . ?
Si2 C7 H7A 109.5 . . ?
Si2 C7 H7B 109.5 . . ?
Si2 C7 H7C 109.5 . . ?
H7A C7 H7B 109.5 . . ?
H7A C7 H7C 109.5 . . ?
H7B C7 H7C 109.5 . . ?
P1 C8 C9 118.76(13) . . ?
P1 C8 C13 122.29(13) . . ?
C9 C8 C13 117.85(17) . . ?
C8 C9 H9 119.0 . . ?
C8 C9 C10 121.97(18) . . ?
H9 C9 C10 119.0 . . ?
C9 C10 H10 120.0 . . ?
C9 C10 C11 120.00(18) . . ?
H10 C10 C11 120.0 . . ?
C10 C11 H11 120.4 . . ?
C10 C11 C12 119.18(18) . . ?
H11 C11 C12 120.4 . . ?
Na1 C12 C11 107.79(12) 2_565 . ?
Na1 C12 H12 82.7 2_565 . ?
Na1 C12 C13 79.54(11) 2_565 . ?
C11 C12 H12 119.2 . . ?
C11 C12 C13 121.64(17) . . ?
H12 C12 C13 119.2 . . ?
Na1 C13 C8 111.16(11) 2_565 . ?
Na1 C13 C12 72.70(11) 2_565 . ?
Na1 C13 C14 83.68(10) 2_565 . ?
C8 C13 C12 119.35(16) . . ?
C8 C13 C14 123.72(16) . . ?
C12 C13 C14 116.90(16) . . ?
O1 C14 C13 109.34(14) . . ?
O1 C14 H14A 109.8 . . ?
O1 C14 H14B 109.8 . . ?
C13 C14 H14A 109.8 . . ?
C13 C14 H14B 109.8 . . ?
H14A C14 H14B 108.3 . . ?
O1 C15 H15A 109.5 . . ?
O1 C15 H15B 109.5 . . ?
O1 C15 H15C 109.5 . . ?
H15A C15 H15B 109.5 . . ?
H15A C15 H15C 109.5 . . ?
H15B C15 H15C 109.5 . . ?
P1 C16 C17 123.53(14) . . ?
P1 C16 C21 118.32(13) . . ?
C17 C16 C21 118.15(16) . . ?
C16 C17 H17 119.2 . . ?
C16 C17 C18 121.59(18) . . ?
H17 C17 C18 119.2 . . ?
C17 C18 H18 120.1 . . ?
C17 C18 C19 119.72(18) . . ?
H18 C18 C19 120.1 . . ?
C18 C19 H19 120.1 . . ?
C18 C19 C20 119.88(18) . . ?
H19 C19 C20 120.1 . . ?
C19 C20 H20 119.5 . . ?
C19 C20 C21 121.00(19) . . ?
H20 C20 C21 119.5 . . ?
C16 C21 C20 119.65(17) . . ?
C16 C21 C22 121.09(16) . . ?
C20 C21 C22 119.25(17) . . ?
O2 C22 C21 113.19(15) . . ?
O2 C22 H22A 108.9 . . ?
O2 C22 H22B 108.9 . . ?
C21 C22 H22A 108.9 . . ?
C21 C22 H22B 108.9 . . ?
H22A C22 H22B 107.8 . . ?
O2 C23 H23A 109.5 . . ?
O2 C23 H23B 109.5 . . ?
O2 C23 H23C 109.5 . . ?
H23A C23 H23B 109.5 . . ?
H23A C23 H23C 109.5 . . ?
H23B C23 H23C 109.5 . . ?

loop_
_geom_bond_atom_site_label_1
_geom_bond_atom_site_label_2
_geom_bond_distance
_geom_bond_site_symmetry_2
_geom_bond_publ_flag
P1 Na1 2.8144(16) . ?
P1 C1 1.7499(18) . ?
P1 C8 1.866(2) . ?
P1 C16 1.8501(19) . ?
Si1 C1 1.8198(18) . ?
Si1 C2 1.897(2) . ?
Si1 C3 1.887(2) . ?
Si1 C4 1.883(2) . ?
Si2 C1 1.829(2) . ?
Si2 C5 1.876(2) . ?
Si2 C6 1.886(2) . ?
Si2 C7 1.893(2) . ?
Na1 Na1 3.621(2) 2_565 ?
Na1 O1 2.4327(17) . ?
Na1 O1 2.4543(18) 2_565 ?
Na1 O2 2.3182(18) . ?
Na1 C12 2.859(2) 2_565 ?
Na1 C13 2.945(2) 2_565 ?
O1 Na1 2.4543(18) 2_565 ?
O1 C14 1.450(2) . ?
O1 C15 1.446(2) . ?
O2 C22 1.448(2) . ?
O2 C23 1.432(2) . ?
C2 H2A 0.980 . ?
C2 H2B 0.980 . ?
C2 H2C 0.980 . ?
C3 H3A 0.980 . ?
C3 H3B 0.980 . ?
C3 H3C 0.980 . ?
C4 H4A 0.980 . ?
C4 H4B 0.980 . ?
C4 H4C 0.980 . ?
C5 H5A 0.980 . ?
C5 H5B 0.980 . ?
C5 H5C 0.980 . ?
C6 H6A 0.980 . ?
C6 H6B 0.980 . ?
C6 H6C 0.980 . ?
C7 H7A 0.980 . ?
C7 H7B 0.980 . ?
C7 H7C 0.980 . ?
C8 C9 1.397(3) . ?
C8 C13 1.423(2) . ?
C9 H9 0.950 . ?
C9 C10 1.390(3) . ?
C10 H10 0.950 . ?
C10 C11 1.386(3) . ?
C11 H11 0.950 . ?
C11 C12 1.392(3) . ?
C12 Na1 2.859(2) 2_565 ?
C12 H12 0.950 . ?
C12 C13 1.395(3) . ?
C13 Na1 2.945(2) 2_565 ?
C13 C14 1.513(3) . ?
C14 H14A 0.990 . ?
C14 H14B 0.990 . ?
C15 H15A 0.980 . ?
C15 H15B 0.980 . ?
C15 H15C 0.980 . ?
C16 C17 1.395(3) . ?
C16 C21 1.414(3) . ?
C17 H17 0.950 . ?
C17 C18 1.383(3) . ?
C18 H18 0.950 . ?
C18 C19 1.381(3) . ?
C19 H19 0.950 . ?
C19 C20 1.386(3) . ?
C20 H20 0.950 . ?
C20 C21 1.384(3) . ?
C21 C22 1.507(3) . ?
C22 H22A 0.990 . ?
C22 H22B 0.990 . ?
C23 H23A 0.980 . ?
C23 H23B 0.980 . ?
C23 H23C 0.980 . ?
